data_7042174
loop_
_publ_author_name
'Ou, Arnold'
'Wu, Linglin'
'Salvador, Alvaro'
'Sipos, Gellert'
'Zhao, Guangzhen'
'Skelton, Brian W.'
'Sobolev, Alexandre N.'
'Dorta, Reto'

_publ_section_title
;
 New, potentially chelating NHC ligands; synthesis, complexation studies,
 and preliminary catalytic evaluation.
;
_journal_issue 11
_journal_name_full 'Dalton transactions (Cambridge, England : 2003)'
_journal_page_first 3631
_journal_page_last 3641
_journal_paper_doi 10.1039/c6dt04534k
_journal_volume 46
_journal_year 2017
_chemical_formula_moiety 'C58 H75 Cl2 N4 P Ru, 2(C H2 Cl2)'
_chemical_formula_sum 'C60 H79 Cl6 N4 P Ru'
_chemical_formula_weight 1201.01
_space_group_IT_number 2
_symmetry_cell_setting triclinic
_symmetry_Int_Tables_number 2
_symmetry_space_group_name_Hall '-P 1'
_symmetry_space_group_name_H-M 'P -1'
_atom_sites_solution_hydrogens geom
_audit_creation_date 2015-12-16T12:49:38-00:00
_audit_creation_method 'WinGX routine CIF_UPDATE'
_audit_update_record
;
2016-11-24 deposited with the CCDC.
2017-02-20 downloaded from the CCDC.
;
_cell_angle_alpha 81.376(2)
_cell_angle_beta 82.250(2)
_cell_angle_gamma 86.811(2)
_cell_formula_units_Z 2
_cell_length_a 12.5108(3)
_cell_length_b 14.5880(4)
_cell_length_c 15.8611(4)
_cell_measurement_reflns_used 15471
_cell_measurement_temperature 100(2)
_cell_measurement_theta_max 67.152
_cell_measurement_theta_min 2.85
_cell_volume 2834.05(13)
_computing_cell_refinement 'CrysAlisPro 1.171.38.41 (Rigaku OD, 2015)'
_computing_data_collection 'CrysAlisPro 1.171.38.41 (Rigaku OD, 2015)'
_computing_data_reduction 'CrysAlisPro 1.171.38.41 (Rigaku OD, 2015)'
_computing_molecular_graphics 'Diamond (Brandenburg, K., (1999)'
_computing_publication_material 'WinGX Farrugia, L. J. (1999)'
_computing_structure_refinement 'SHELXL-2014 (Sheldrick, 2015)'
_computing_structure_solution 'SIR92 (Altomare et al., 1994)'
_diffrn_ambient_temperature 100(2)
_diffrn_detector 'CCD plate'
_diffrn_detector_area_resol_mean 10.4738
_diffrn_measured_fraction_theta_full 0.989
_diffrn_measured_fraction_theta_max 0.989
_diffrn_measurement_device 'four-circle diffractometer'
_diffrn_measurement_device_type 'Oxford Diffraction Gemini diffractometer'
_diffrn_measurement_method '\w scans'
_diffrn_orient_matrix_UB_11 -0.0099627
_diffrn_orient_matrix_UB_12 -0.0779333
_diffrn_orient_matrix_UB_13 0.0774682
_diffrn_orient_matrix_UB_21 0.0721355
_diffrn_orient_matrix_UB_22 -0.06481
_diffrn_orient_matrix_UB_23 -0.0537096
_diffrn_orient_matrix_UB_31 0.100804
_diffrn_orient_matrix_UB_32 0.0339108
_diffrn_orient_matrix_UB_33 0.0304313
_diffrn_radiation_monochromator mirror
_diffrn_radiation_probe x-ray
_diffrn_radiation_type CuK\a
_diffrn_radiation_wavelength 1.54178
_diffrn_reflns_av_R_equivalents 0.0329
_diffrn_reflns_av_unetI/netI 0.0458
_diffrn_reflns_Laue_measured_fraction_full 0.989
_diffrn_reflns_Laue_measured_fraction_max 0.989
_diffrn_reflns_limit_h_max 14
_diffrn_reflns_limit_h_min -12
_diffrn_reflns_limit_k_max 17
_diffrn_reflns_limit_k_min -17
_diffrn_reflns_limit_l_max 18
_diffrn_reflns_limit_l_min -18
_diffrn_reflns_number 25358
_diffrn_reflns_point_group_measured_fraction_full 0.989
_diffrn_reflns_point_group_measured_fraction_max 0.989
_diffrn_reflns_theta_full 67.382
_diffrn_reflns_theta_max 67.382
_diffrn_reflns_theta_min 2.841
_diffrn_source 'sealed X-ray tube'
_exptl_absorpt_coefficient_mu 5.431
_exptl_absorpt_correction_T_max 0.818
_exptl_absorpt_correction_T_min 0.678
_exptl_absorpt_correction_type analytical
_exptl_absorpt_process_details
;
       CrysAlisPro 1.171.38.41 (Rigaku Oxford Diffraction, 2015)

;
_exptl_crystal_colour 'dark red'
_exptl_crystal_density_diffrn 1.407
_exptl_crystal_description plate
_exptl_crystal_F_000 1256
_exptl_crystal_size_max 0.131
_exptl_crystal_size_mid 0.116
_exptl_crystal_size_min 0.067
_refine_diff_density_max 2.169
_refine_diff_density_min -1.199
_refine_diff_density_rms 0.095
_refine_ls_extinction_method none
_refine_ls_goodness_of_fit_ref 1.039
_refine_ls_hydrogen_treatment constr
_refine_ls_matrix_type full
_refine_ls_number_parameters 771
_refine_ls_number_reflns 10065
_refine_ls_number_restraints 78
_refine_ls_restrained_S_all 1.053
_refine_ls_R_factor_all 0.0562
_refine_ls_R_factor_gt 0.0486
_refine_ls_shift/su_max 0.001
_refine_ls_shift/su_mean 0
_refine_ls_structure_factor_coef Fsqd
_refine_ls_weighting_details 'w=1/[\s^2^(Fo^2^)+(0.0729P)^2^+6.0524P] where P=(Fo^2^+2Fc^2^)/3'
_refine_ls_weighting_scheme calc
_refine_ls_wR_factor_gt 0.1293
_refine_ls_wR_factor_ref 0.1366
_reflns_number_gt 8851
_reflns_number_total 10065
_reflns_threshold_expression 'I > 2\s(I)'
_cod_data_source_file c6dt04534k2.cif
_cod_data_source_block rda538
_cod_depositor_comments 'Adding full bibliography for 7042167--7042177.cif.'
_cod_database_code 7042174

loop_
_symmetry_equiv_pos_as_xyz
'x, y, z'
'-x, -y, -z'

loop_
_atom_site_label
_atom_site_type_symbol
_atom_site_fract_x
_atom_site_fract_y
_atom_site_fract_z
_atom_site_U_iso_or_equiv
_atom_site_adp_type
_atom_site_occupancy
_atom_site_calc_flag
_atom_site_disorder_assembly
_atom_site_disorder_group
Ru1 Ru 0.28594(2) 0.75713(2) 0.26174(2) 0.02105(10) Uani 1 d . .
Cl1 Cl 0.41611(7) 0.81963(7) 0.33240(7) 0.0380(2) Uani 1 d . .
Cl2 Cl 0.13944(7) 0.72723(7) 0.18934(6) 0.0319(2) Uani 1 d . .
C1 C 0.3917(3) 0.7828(2) 0.1480(2) 0.0218(7) Uani 1 d . .
N2 N 0.4743(2) 0.7286(2) 0.11566(18) 0.0228(6) Uani 1 d . .
C21 C 0.4945(3) 0.6316(3) 0.1367(2) 0.0265(8) Uani 1 d . .
C22 C 0.5935(3) 0.6004(3) 0.1629(2) 0.0310(8) Uani 1 d . .
N221 N 0.6727(3) 0.6630(3) 0.1682(2) 0.0367(8) Uani 1 d . .
C222 C 0.7860(3) 0.6291(4) 0.1598(3) 0.0490(12) Uani 1 d . .
H22A H 0.7973 0.5835 0.1188 0.059 Uiso 1 calc . .
H22B H 0.8042 0.5981 0.2162 0.059 Uiso 1 calc . .
C223 C 0.8577(4) 0.7105(4) 0.1277(3) 0.0595(15) Uani 1 d . .
H22C H 0.9341 0.6883 0.1247 0.071 Uiso 1 calc . .
H22D H 0.8439 0.7369 0.0688 0.071 Uiso 1 calc . .
C224 C 0.8394(4) 0.7856(5) 0.1844(3) 0.0626(16) Uani 1 d . .
H22E H 0.8802 0.8407 0.1565 0.075 Uiso 1 calc . .
H22F H 0.8664 0.7633 0.24 0.075 Uiso 1 calc . .
C225 C 0.7183(4) 0.8129(4) 0.2004(4) 0.0538(13) Uani 1 d . .
H22G H 0.7065 0.8551 0.2444 0.065 Uiso 1 calc . .
H22H H 0.6948 0.8465 0.1466 0.065 Uiso 1 calc . .
C226 C 0.6514(3) 0.7282(3) 0.2303(3) 0.0414(10) Uani 1 d . .
H22I H 0.6695 0.698 0.2871 0.05 Uiso 1 calc . .
H22J H 0.5738 0.747 0.2368 0.05 Uiso 1 calc . .
C23 C 0.6150(4) 0.5029(3) 0.1770(3) 0.0420(11) Uani 1 d . .
H23 H 0.6792 0.4798 0.2 0.05 Uiso 1 calc . .
C24A C 0.4516(4) 0.4733(3) 0.1231(3) 0.0378(10) Uani 1 d . .
C25 C 0.3846(4) 0.4123(3) 0.0949(3) 0.0476(12) Uani 1 d . .
H25 H 0.4007 0.3475 0.1043 0.057 Uiso 1 calc . .
C26 C 0.2985(5) 0.4440(3) 0.0550(3) 0.0524(13) Uani 1 d . .
H26 H 0.2557 0.4017 0.0355 0.063 Uiso 1 calc . .
C27 C 0.2722(4) 0.5395(3) 0.0424(3) 0.0430(10) Uani 1 d . .
H27 H 0.212 0.5618 0.0135 0.052 Uiso 1 calc . .
C28 C 0.3326(3) 0.6007(3) 0.0714(2) 0.0311(8) Uani 1 d . .
H28 H 0.3122 0.6649 0.0644 0.037 Uiso 1 calc . .
C28A C 0.4249(3) 0.5701(3) 0.1117(2) 0.0282(8) Uani 1 d . .
C2 C 0.5469(4) 0.4425(3) 0.1586(3) 0.0445(11) Uani 1 d . .
H2 H 0.5634 0.3779 0.1698 0.053 Uiso 1 calc . .
C3 C 0.5301(3) 0.7735(3) 0.0330(2) 0.0276(8) Uani 1 d . .
H3A H 0.5043 0.7511 -0.0164 0.033 Uiso 1 calc . .
H3B H 0.6093 0.7628 0.0297 0.033 Uiso 1 calc . .
C4 C 0.4985(3) 0.8743(3) 0.0360(2) 0.0304(8) Uani 1 d . .
H4A H 0.5542 0.9068 0.0577 0.037 Uiso 1 calc . .
H4B H 0.4846 0.9068 -0.0211 0.037 Uiso 1 calc . .
N5 N 0.3985(2) 0.8657(2) 0.09736(19) 0.0240(6) Uani 1 d . .
C51 C 0.3269(3) 0.9452(3) 0.1010(2) 0.0272(8) Uani 1 d . .
C52 C 0.2416(3) 0.9559(3) 0.0530(2) 0.0347(9) Uani 1 d . .
N521 N 0.2216(3) 0.8867(3) 0.0031(2) 0.0367(8) Uani 1 d . .
C522 C 0.2775(4) 0.8991(4) -0.0850(3) 0.0580(14) Uani 1 d . .
H52A H 0.3532 0.9154 -0.0845 0.07 Uiso 1 calc . .
H52B H 0.2419 0.9507 -0.1202 0.07 Uiso 1 calc . .
C523 C 0.2756(4) 0.8100(5) -0.1246(3) 0.0627(16) Uani 1 d . .
H52C H 0.3134 0.8189 -0.184 0.075 Uiso 1 calc . .
H52D H 0.3135 0.7588 -0.0907 0.075 Uiso 1 calc . .
C524 C 0.1591(5) 0.7847(5) -0.1255(3) 0.0668(17) Uani 1 d . .
H52E H 0.1576 0.7237 -0.1454 0.08 Uiso 1 calc . .
H52F H 0.1239 0.8317 -0.1656 0.08 Uiso 1 calc . .
C525 C 0.0980(4) 0.7809(4) -0.0346(3) 0.0524(13) Uani 1 d . .
H52G H 0.0208 0.7707 -0.0364 0.063 Uiso 1 calc . .
H52H H 0.1269 0.7276 0.0031 0.063 Uiso 1 calc . .
C526 C 0.1077(3) 0.8684(4) 0.0030(3) 0.0476(12) Uani 1 d . .
H52I H 0.0728 0.9212 -0.0313 0.057 Uiso 1 calc . .
H52J H 0.0702 0.8618 0.0626 0.057 Uiso 1 calc . .
C53 C 0.1786(4) 1.0407(4) 0.0514(3) 0.0492(12) Uani 1 d . .
H53 H 0.1185 1.049 0.0199 0.059 Uiso 1 calc . .
C54 C 0.2024(4) 1.1095(3) 0.0937(3) 0.0522(13) Uani 1 d . .
H54 H 0.1579 1.1645 0.0921 0.063 Uiso 1 calc . .
C54A C 0.2912(4) 1.1012(3) 0.1400(3) 0.0425(11) Uani 1 d . .
C55 C 0.3201(5) 1.1738(3) 0.1827(3) 0.0556(14) Uani 1 d . .
H55 H 0.277 1.2296 0.1813 0.067 Uiso 1 calc . .
C56 C 0.4083(5) 1.1646(3) 0.2257(3) 0.0610(16) Uani 1 d . .
H56 H 0.4273 1.2142 0.2526 0.073 Uiso 1 calc . .
C57 C 0.4705(4) 1.0821(3) 0.2299(3) 0.0465(11) Uani 1 d . .
H57 H 0.5315 1.0758 0.2604 0.056 Uiso 1 calc . .
C58 C 0.4450(3) 1.0098(3) 0.1909(3) 0.0342(9) Uani 1 d . .
H58 H 0.4884 0.9541 0.1948 0.041 Uiso 1 calc . .
C58A C 0.3550(3) 1.0173(3) 0.1449(3) 0.0321(8) Uani 1 d . .
P1 P 0.15511(7) 0.77851(6) 0.38637(6) 0.0234(2) Uani 1 d . .
C111 C 0.1060(3) 0.9016(2) 0.3793(2) 0.0266(7) Uani 1 d . .
H111 H 0.0614 0.908 0.4355 0.032 Uiso 1 calc . .
C112 C 0.1956(3) 0.9724(3) 0.3679(3) 0.0337(9) Uani 1 d . .
H11A H 0.246 0.9535 0.4109 0.04 Uiso 1 calc . .
H11B H 0.237 0.9747 0.3099 0.04 Uiso 1 calc . .
C113 C 0.1443(4) 1.0683(3) 0.3794(3) 0.0480(12) Uani 1 d . .
H11C H 0.1072 1.0665 0.4389 0.058 Uiso 1 calc . .
H11D H 0.2016 1.1142 0.3708 0.058 Uiso 1 calc . .
C114 C 0.0635(4) 1.0984(3) 0.3159(4) 0.0533(13) Uani 1 d . .
H11E H 0.0266 1.1574 0.3289 0.064 Uiso 1 calc . .
H11F H 0.1027 1.1098 0.257 0.064 Uiso 1 calc . .
C115 C -0.0205(4) 1.0261(3) 0.3192(3) 0.0454(11) Uani 1 d . .
H11G H -0.0658 1.0454 0.2726 0.054 Uiso 1 calc . .
H11H H -0.0681 1.0225 0.3747 0.054 Uiso 1 calc . .
C116 C 0.0315(3) 0.9301(3) 0.3096(3) 0.0367(9) Uani 1 d . .
H11I H 0.0737 0.9316 0.2519 0.044 Uiso 1 calc . .
H11J H -0.0253 0.8841 0.3152 0.044 Uiso 1 calc . .
C121 C 0.0263(3) 0.7186(2) 0.3949(2) 0.0248(7) Uani 1 d . .
H121 H -0.0011 0.7386 0.3383 0.03 Uiso 1 calc . .
C122 C 0.0386(3) 0.6128(3) 0.4030(3) 0.0304(8) Uani 1 d . .
H12A H 0.0972 0.5952 0.3593 0.036 Uiso 1 calc . .
H12B H 0.0581 0.5873 0.4605 0.036 Uiso 1 calc . .
C123 C -0.0672(3) 0.5722(3) 0.3901(3) 0.0320(8) Uani 1 d . .
H12C H -0.0839 0.5948 0.3311 0.038 Uiso 1 calc . .
H12D H -0.0586 0.5037 0.3964 0.038 Uiso 1 calc . .
C124 C -0.1604(3) 0.5992(3) 0.4547(3) 0.0366(9) Uani 1 d . .
H12E H -0.1481 0.5701 0.5133 0.044 Uiso 1 calc . .
H12F H -0.2283 0.5758 0.4418 0.044 Uiso 1 calc . .
C125 C -0.1712(3) 0.7041(3) 0.4517(3) 0.0412(10) Uani 1 d . .
H12G H -0.2276 0.7193 0.4981 0.049 Uiso 1 calc . .
H12H H -0.1944 0.7323 0.396 0.049 Uiso 1 calc . .
C126 C -0.0651(3) 0.7454(3) 0.4623(3) 0.0387(10) Uani 1 d . .
H12I H -0.046 0.7227 0.5206 0.046 Uiso 1 calc . .
H12J H -0.0741 0.8138 0.4564 0.046 Uiso 1 calc . .
C131 C 0.2216(10) 0.7543(9) 0.4870(8) 0.027(3) Uani 0.5 d A 1
H131 H 0.2984 0.7722 0.4705 0.032 Uiso 0.5 calc A 1
C132 C 0.1746(9) 0.8100(7) 0.5584(6) 0.037(2) Uani 0.5 d A 1
H13A H 0.1 0.7911 0.5803 0.045 Uiso 0.5 calc A 1
H13B H 0.1721 0.8769 0.5354 0.045 Uiso 0.5 calc A 1
C133 C 0.245(3) 0.7927(12) 0.6321(12) 0.0354(17) Uani 0.5 d A 1
H13C H 0.318 0.8162 0.6107 0.042 Uiso 0.5 calc A 1
H13D H 0.2132 0.8275 0.6789 0.042 Uiso 0.5 calc A 1
C134 C 0.2548(12) 0.6904(10) 0.6673(8) 0.045(3) Uani 0.5 d A 1
H13E H 0.3053 0.6815 0.7111 0.053 Uiso 0.5 calc A 1
H13F H 0.1834 0.6688 0.6956 0.053 Uiso 0.5 calc A 1
C135 C 0.2952(17) 0.6334(12) 0.5965(11) 0.051(6) Uani 0.5 d A 1
H13G H 0.2953 0.5667 0.6205 0.062 Uiso 0.5 calc A 1
H13H H 0.3704 0.6494 0.5732 0.062 Uiso 0.5 calc A 1
C136 C 0.2242(14) 0.6510(10) 0.5239(11) 0.028(4) Uani 0.5 d A 1
H13I H 0.15 0.6313 0.5462 0.033 Uiso 0.5 calc A 1
H13J H 0.2531 0.614 0.4779 0.033 Uiso 0.5 calc A 1
C141 C 0.1826(9) 0.7498(9) 0.5015(8) 0.025(3) Uani 0.5 d A 2
H141 H 0.1113 0.7351 0.5364 0.03 Uiso 0.5 calc A 2
C142 C 0.2279(9) 0.8252(6) 0.5408(6) 0.032(2) Uani 0.5 d A 2
H14A H 0.1808 0.882 0.5338 0.039 Uiso 0.5 calc A 2
H14B H 0.3005 0.8403 0.5104 0.039 Uiso 0.5 calc A 2
C143 C 0.235(3) 0.7943(12) 0.6369(11) 0.0354(17) Uani 0.5 d A 2
H14C H 0.2686 0.8435 0.6603 0.042 Uiso 0.5 calc A 2
H14D H 0.1619 0.7855 0.6681 0.042 Uiso 0.5 calc A 2
C144 C 0.3019(9) 0.7047(9) 0.6515(8) 0.036(3) Uani 0.5 d A 2
H14E H 0.3783 0.7162 0.6285 0.043 Uiso 0.5 calc A 2
H14F H 0.2983 0.6831 0.714 0.043 Uiso 0.5 calc A 2
C145 C 0.2618(15) 0.6302(11) 0.6082(12) 0.035(4) Uani 0.5 d A 2
H14G H 0.1899 0.6115 0.638 0.043 Uiso 0.5 calc A 2
H14H H 0.3116 0.5751 0.6139 0.043 Uiso 0.5 calc A 2
C146 C 0.2531(14) 0.6612(10) 0.5135(11) 0.029(4) Uani 0.5 d A 2
H14I H 0.2215 0.6116 0.4895 0.035 Uiso 0.5 calc A 2
H14J H 0.326 0.6725 0.4818 0.035 Uiso 0.5 calc A 2
C100 C 0.3031(7) 0.6314(6) 0.2809(6) 0.0180(18) Uani 0.5 d B 1
H100 H 0.2604 0.6002 0.2498 0.022 Uiso 0.5 calc B 1
C101 C 0.3719(6) 0.5674(5) 0.3366(5) 0.0227(16) Uani 0.5 d B 1
C102 C 0.4440(6) 0.5906(6) 0.3850(5) 0.0363(18) Uani 0.5 d B 1
H102 H 0.4609 0.6538 0.3816 0.044 Uiso 0.5 calc B 1
C103 C 0.4943(7) 0.5232(7) 0.4402(6) 0.049(2) Uani 0.5 d B 1
H103 H 0.5441 0.5407 0.4745 0.059 Uiso 0.5 calc B 1
C104 C 0.4716(7) 0.4312(7) 0.4446(6) 0.050(2) Uani 0.5 d B 1
H104 H 0.5057 0.3852 0.4822 0.06 Uiso 0.5 calc B 1
C105 C 0.4012(12) 0.4063(8) 0.3960(8) 0.053(3) Uani 0.5 d B 1
H105 H 0.3853 0.3427 0.4003 0.064 Uiso 0.5 calc B 1
C106 C 0.3511(8) 0.4715(6) 0.3393(7) 0.031(2) Uani 0.5 d B 1
H106 H 0.3042 0.4528 0.3033 0.038 Uiso 0.5 calc B 1
C200 C 0.3425(10) 0.6398(8) 0.3037(7) 0.039(2) Uani 0.5 d B 2
H200 H 0.406 0.6481 0.328 0.046 Uiso 0.5 calc B 2
C201 C 0.3258(8) 0.5452(7) 0.3124(6) 0.050(3) Uani 0.5 d B 2
C202 C 0.2409(8) 0.5087(6) 0.2808(7) 0.056(3) Uani 0.5 d B 2
H202 H 0.1938 0.5497 0.2495 0.068 Uiso 0.5 calc B 2
C203 C 0.2229(10) 0.4124(7) 0.2942(7) 0.071(3) Uani 0.5 d B 2
H203 H 0.1621 0.3881 0.2764 0.085 Uiso 0.5 calc B 2
C204 C 0.2987(9) 0.3551(7) 0.3348(7) 0.077(4) Uani 0.5 d B 2
H204 H 0.2918 0.2898 0.3409 0.092 Uiso 0.5 calc B 2
C205 C 0.3843(12) 0.3890(8) 0.3668(9) 0.053(3) Uani 0.5 d B 2
H205 H 0.4326 0.3478 0.3968 0.064 Uiso 0.5 calc B 2
C206 C 0.3982(11) 0.4842(8) 0.3543(10) 0.066(4) Uani 0.5 d B 2
H206 H 0.4577 0.5081 0.3744 0.08 Uiso 0.5 calc B 2
Cl11 Cl 0.57188(11) 0.88014(11) 0.55426(9) 0.0641(3) Uani 1 d . .
Cl12 Cl 0.70783(11) 0.95441(10) 0.39933(10) 0.0635(4) Uani 1 d . .
C10 C 0.5910(4) 0.8927(4) 0.4420(3) 0.0492(11) Uani 1 d . .
H10A H 0.5274 0.926 0.4194 0.059 Uiso 1 calc . .
H10B H 0.5975 0.8306 0.4233 0.059 Uiso 1 calc . .
Cl21 Cl 0.0887(3) 0.3679(2) 0.2786(3) 0.1030(14) Uani 0.5 d C 1
Cl22 Cl -0.0019(3) 0.4404(4) 0.1206(5) 0.120(2) Uani 0.5 d C 1
C20 C -0.0319(7) 0.4016(9) 0.2246(6) 0.069(3) Uiso 0.5 d C 1
H20A H -0.078 0.3474 0.2312 0.083 Uiso 0.5 calc C 1
H20B H -0.0739 0.4506 0.253 0.083 Uiso 0.5 calc C 1
Cl31 Cl 0.0061(5) 0.4912(9) 0.0387(5) 0.209(4) Uani 0.5 d D 2
Cl32 Cl 0.0676(12) 0.4639(9) 0.2056(9) 0.378(12) Uani 0.5 d D 2
C30 C -0.017(3) 0.424(3) 0.1425(13) 0.26(3) Uiso 0.5 d D 2
H30A H -0.0937 0.4315 0.1675 0.311 Uiso 0.5 calc D 2
H30B H -0.0013 0.3573 0.1386 0.311 Uiso 0.5 calc D 2

loop_
_atom_site_aniso_label
_atom_site_aniso_U_11
_atom_site_aniso_U_22
_atom_site_aniso_U_33
_atom_site_aniso_U_23
_atom_site_aniso_U_13
_atom_site_aniso_U_12
Ru1 0.01839(15) 0.01895(15) 0.02491(16) -0.00325(10) 0.00009(10) 0.00053(10)
Cl1 0.0275(5) 0.0433(6) 0.0461(6) -0.0103(4) -0.0082(4) -0.0077(4)
Cl2 0.0251(4) 0.0466(5) 0.0250(4) -0.0080(4) 0.0000(3) -0.0089(4)
C1 0.0194(16) 0.0235(17) 0.0230(17) -0.0027(14) -0.0045(13) -0.0020(13)
N2 0.0227(14) 0.0204(15) 0.0240(15) -0.0023(12) 0.0007(11) 0.0000(11)
C21 0.0291(19) 0.0237(18) 0.0232(18) -0.0008(14) 0.0045(14) 0.0038(14)
C22 0.0298(19) 0.032(2) 0.0248(19) 0.0037(16) 0.0068(15) 0.0057(16)
N221 0.0217(16) 0.050(2) 0.0347(18) 0.0003(16) 0.0000(13) 0.0060(14)
C222 0.025(2) 0.077(4) 0.039(2) 0.005(2) -0.0030(17) 0.015(2)
C223 0.023(2) 0.103(5) 0.043(3) 0.015(3) -0.0034(19) 0.001(2)
C224 0.033(2) 0.102(5) 0.050(3) 0.012(3) -0.012(2) -0.023(3)
C225 0.039(3) 0.067(3) 0.058(3) -0.012(3) -0.011(2) -0.012(2)
C226 0.027(2) 0.058(3) 0.039(2) -0.006(2) -0.0047(17) -0.0014(19)
C23 0.045(2) 0.040(2) 0.032(2) 0.0076(18) 0.0069(18) 0.020(2)
C24A 0.057(3) 0.024(2) 0.027(2) -0.0047(16) 0.0171(18) 0.0011(18)
C25 0.080(4) 0.024(2) 0.034(2) -0.0109(18) 0.020(2) -0.010(2)
C26 0.084(4) 0.041(3) 0.033(2) -0.017(2) 0.010(2) -0.027(3)
C27 0.057(3) 0.044(3) 0.029(2) -0.0095(19) 0.0010(19) -0.018(2)
C28 0.039(2) 0.030(2) 0.0236(18) -0.0063(15) 0.0039(15) -0.0053(16)
C28A 0.035(2) 0.0260(19) 0.0196(17) -0.0023(14) 0.0098(14) -0.0010(15)
C2 0.065(3) 0.026(2) 0.033(2) 0.0038(17) 0.014(2) 0.016(2)
C3 0.0278(18) 0.0266(19) 0.0251(18) -0.0012(15) 0.0045(14) 0.0013(14)
C4 0.032(2) 0.0276(19) 0.0285(19) -0.0017(16) 0.0066(15) -0.0001(15)
N5 0.0228(14) 0.0217(15) 0.0263(15) -0.0028(12) -0.0002(12) 0.0004(11)
C51 0.0251(18) 0.0245(18) 0.0264(18) 0.0044(15) 0.0061(14) 0.0039(14)
C52 0.0268(19) 0.044(2) 0.027(2) 0.0048(17) 0.0051(15) 0.0074(17)
N521 0.0232(16) 0.056(2) 0.0283(17) -0.0018(16) -0.0028(13) 0.0041(15)
C522 0.046(3) 0.095(4) 0.034(2) -0.013(3) 0.004(2) -0.024(3)
C523 0.052(3) 0.102(5) 0.038(3) -0.024(3) 0.009(2) -0.029(3)
C524 0.061(3) 0.111(5) 0.032(3) -0.006(3) -0.009(2) -0.035(3)
C525 0.035(2) 0.089(4) 0.031(2) 0.006(2) -0.0071(18) -0.017(2)
C526 0.025(2) 0.068(3) 0.044(3) 0.010(2) -0.0039(18) 0.002(2)
C53 0.041(2) 0.059(3) 0.037(2) 0.011(2) 0.0022(19) 0.025(2)
C54 0.059(3) 0.038(3) 0.046(3) 0.013(2) 0.014(2) 0.025(2)
C54A 0.054(3) 0.022(2) 0.040(2) 0.0048(17) 0.021(2) 0.0085(18)
C55 0.079(4) 0.019(2) 0.057(3) -0.004(2) 0.030(3) 0.002(2)
C56 0.094(4) 0.036(3) 0.047(3) -0.015(2) 0.030(3) -0.024(3)
C57 0.063(3) 0.039(2) 0.035(2) -0.0106(19) 0.015(2) -0.019(2)
C58 0.040(2) 0.028(2) 0.032(2) -0.0046(16) 0.0078(17) -0.0066(16)
C58A 0.037(2) 0.0215(19) 0.031(2) 0.0026(15) 0.0115(16) -0.0010(15)
P1 0.0265(4) 0.0209(4) 0.0223(4) -0.0030(3) -0.0020(3) 0.0003(3)
C111 0.0312(19) 0.0207(18) 0.0265(18) -0.0038(14) 0.0010(15) 0.0020(14)
C112 0.034(2) 0.0249(19) 0.039(2) -0.0039(16) 0.0070(17) -0.0017(16)
C113 0.046(3) 0.025(2) 0.068(3) -0.011(2) 0.017(2) -0.0073(18)
C114 0.047(3) 0.027(2) 0.075(3) 0.003(2) 0.017(2) 0.0071(19)
C115 0.043(2) 0.030(2) 0.056(3) 0.004(2) 0.000(2) 0.0116(19)
C116 0.043(2) 0.028(2) 0.037(2) -0.0004(17) -0.0072(18) 0.0091(17)
C121 0.0245(17) 0.0259(18) 0.0232(17) -0.0043(14) 0.0015(14) -0.0020(14)
C122 0.0273(19) 0.0252(19) 0.037(2) -0.0040(16) -0.0015(16) 0.0017(15)
C123 0.033(2) 0.028(2) 0.035(2) -0.0041(16) -0.0015(16) -0.0043(16)
C124 0.031(2) 0.031(2) 0.045(2) -0.0039(18) 0.0048(17) -0.0034(16)
C125 0.032(2) 0.031(2) 0.053(3) -0.0048(19) 0.0154(19) 0.0009(17)
C126 0.043(2) 0.030(2) 0.040(2) -0.0100(18) 0.0139(18) -0.0065(17)
C131 0.023(7) 0.033(5) 0.022(5) -0.007(4) 0.005(5) 0.000(5)
C132 0.043(6) 0.040(5) 0.027(5) -0.010(4) -0.001(5) 0.010(5)
C133 0.046(4) 0.034(2) 0.027(3) -0.0092(18) -0.007(3) 0.005(2)
C134 0.064(9) 0.044(7) 0.026(6) -0.002(5) -0.014(6) 0.010(7)
C135 0.078(16) 0.040(8) 0.042(8) -0.007(6) -0.034(9) 0.017(8)
C136 0.036(10) 0.025(6) 0.021(5) -0.002(4) -0.003(6) 0.002(5)
C141 0.020(6) 0.031(5) 0.024(6) -0.007(4) -0.002(5) 0.002(5)
C142 0.037(6) 0.032(5) 0.028(5) -0.007(4) -0.005(4) 0.010(4)
C143 0.046(4) 0.034(2) 0.027(3) -0.0092(18) -0.007(3) 0.005(2)
C144 0.045(7) 0.039(6) 0.023(5) -0.005(4) -0.008(5) 0.006(5)
C145 0.036(8) 0.025(6) 0.046(7) -0.001(5) -0.012(5) 0.005(4)
C146 0.027(8) 0.029(6) 0.032(7) -0.006(5) -0.006(6) -0.002(5)
C100 0.010(4) 0.023(4) 0.021(4) -0.003(3) -0.003(3) 0.002(3)
C101 0.028(4) 0.012(4) 0.021(4) 0.003(3) 0.011(3) 0.008(3)
C102 0.030(4) 0.040(5) 0.035(4) 0.002(4) -0.002(3) 0.007(3)
C103 0.034(5) 0.068(7) 0.041(5) -0.002(5) -0.007(4) 0.015(4)
C104 0.033(5) 0.062(6) 0.047(5) 0.007(5) 0.003(4) 0.020(4)
C105 0.055(5) 0.038(4) 0.055(7) 0.011(4) 0.009(5) 0.007(4)
C106 0.041(6) 0.018(5) 0.028(5) 0.007(3) 0.010(4) 0.002(4)
C200 0.036(7) 0.044(6) 0.031(6) -0.006(5) 0.007(4) 0.008(5)
C201 0.061(7) 0.046(7) 0.037(6) -0.009(5) 0.018(5) 0.001(5)
C202 0.063(6) 0.045(6) 0.059(6) -0.018(5) 0.014(5) -0.013(5)
C203 0.086(7) 0.079(7) 0.050(5) -0.031(5) -0.005(5) 0.019(6)
C204 0.125(12) 0.042(6) 0.049(6) -0.009(5) 0.038(7) 0.005(7)
C205 0.055(5) 0.038(4) 0.055(7) 0.011(4) 0.009(5) 0.007(4)
C206 0.074(11) 0.066(9) 0.055(8) -0.005(6) 0.006(8) -0.007(8)
Cl11 0.0635(8) 0.0732(9) 0.0526(7) -0.0067(6) -0.0019(6) 0.0039(7)
Cl12 0.0587(8) 0.0585(8) 0.0739(9) -0.0148(7) 0.0034(6) -0.0201(6)
C10 0.046(3) 0.053(3) 0.053(3) -0.016(2) -0.009(2) -0.012(2)
Cl21 0.088(2) 0.0530(18) 0.148(4) -0.006(2) 0.049(2) -0.0089(16)
Cl22 0.0511(19) 0.120(4) 0.204(6) -0.089(4) 0.001(3) -0.011(2)
Cl31 0.098(4) 0.421(14) 0.132(5) -0.111(8) -0.004(4) -0.070(6)
Cl32 0.338(18) 0.291(15) 0.51(3) -0.245(17) 0.185(18) -0.112(13)

loop_
_atom_type_symbol
_atom_type_description
_atom_type_scat_dispersion_real
_atom_type_scat_dispersion_imag
_atom_type_scat_source
C C 0.0181 0.0091 'International Tables Vol C Tables 4.2.6.8 and 6.1.1.4'
H H 0 0 'International Tables Vol C Tables 4.2.6.8 and 6.1.1.4'
N N 0.0311 0.018 'International Tables Vol C Tables 4.2.6.8 and 6.1.1.4'
P P 0.2955 0.4335 'International Tables Vol C Tables 4.2.6.8 and 6.1.1.4'
Cl Cl 0.3639 0.7018 'International Tables Vol C Tables 4.2.6.8 and 6.1.1.4'
Ru Ru 0.0552 3.296 'International Tables Vol C Tables 4.2.6.8 and 6.1.1.4'

loop_
_exptl_crystal_face_index_h
_exptl_crystal_face_index_k
_exptl_crystal_face_index_l
_exptl_crystal_face_perp_dist
0 2 1 0.0302
0 -2 -1 0.0516
-1 -1 -1 0.0266
2 1 1 0.0239
0 -2 1 0.0535
-2 -1 4 0.0702
1 0 -2 0.0468
-1 0 -1 0.0258

loop_
_geom_angle_atom_site_label_1
_geom_angle_atom_site_label_2
_geom_angle_atom_site_label_3
_geom_angle
_geom_angle_site_symmetry_1
C100 Ru1 C1 98.6(3) .
C200 Ru1 C1 98.4(3) .
C100 Ru1 Cl2 84.4(3) .
C200 Ru1 Cl2 105.3(4) .
C1 Ru1 Cl2 93.39(9) .
C100 Ru1 Cl1 107.5(3) .
C200 Ru1 Cl1 86.5(4) .
C1 Ru1 Cl1 87.74(9) .
Cl2 Ru1 Cl1 167.84(4) .
C100 Ru1 P1 99.0(3) .
C200 Ru1 P1 98.1(3) .
C1 Ru1 P1 162.44(10) .
Cl2 Ru1 P1 88.19(3) .
Cl1 Ru1 P1 87.15(3) .
N5 C1 N2 106.0(3) .
N5 C1 Ru1 124.0(2) .
N2 C1 Ru1 129.5(2) .
C1 N2 C21 129.0(3) .
C1 N2 C3 112.2(3) .
C21 N2 C3 116.5(3) .
C22 C21 C28A 121.1(3) .
C22 C21 N2 118.8(3) .
C28A C21 N2 118.5(3) .
C21 C22 N221 120.9(3) .
C21 C22 C23 117.7(4) .
N221 C22 C23 121.1(4) .
C22 N221 C226 119.3(3) .
C22 N221 C222 117.7(4) .
C226 N221 C222 111.8(4) .
N221 C222 C223 108.9(4) .
N221 C222 H22A 109.9 .
C223 C222 H22A 109.9 .
N221 C222 H22B 109.9 .
C223 C222 H22B 109.9 .
H22A C222 H22B 108.3 .
C224 C223 C222 112.7(4) .
C224 C223 H22C 109.1 .
C222 C223 H22C 109.1 .
C224 C223 H22D 109.1 .
C222 C223 H22D 109.1 .
H22C C223 H22D 107.8 .
C223 C224 C225 110.6(4) .
C223 C224 H22E 109.5 .
C225 C224 H22E 109.5 .
C223 C224 H22F 109.5 .
C225 C224 H22F 109.5 .
H22E C224 H22F 108.1 .
C226 C225 C224 111.1(5) .
C226 C225 H22G 109.4 .
C224 C225 H22G 109.4 .
C226 C225 H22H 109.4 .
C224 C225 H22H 109.4 .
H22G C225 H22H 108 .
N221 C226 C225 110.0(4) .
N221 C226 H22I 109.7 .
C225 C226 H22I 109.7 .
N221 C226 H22J 109.7 .
C225 C226 H22J 109.7 .
H22I C226 H22J 108.2 .
C2 C23 C22 121.7(4) .
C2 C23 H23 119.1 .
C22 C23 H23 119.1 .
C2 C24A C25 122.5(4) .
C2 C24A C28A 118.4(4) .
C25 C24A C28A 119.0(4) .
C26 C25 C24A 121.5(4) .
C26 C25 H25 119.2 .
C24A C25 H25 119.2 .
C25 C26 C27 120.0(4) .
C25 C26 H26 120 .
C27 C26 H26 120 .
C28 C27 C26 120.4(5) .
C28 C27 H27 119.8 .
C26 C27 H27 119.8 .
C27 C28 C28A 121.1(4) .
C27 C28 H28 119.5 .
C28A C28 H28 119.5 .
C28 C28A C21 123.0(3) .
C28 C28A C24A 118.0(4) .
C21 C28A C24A 119.0(4) .
C23 C2 C24A 121.4(4) .
C23 C2 H2 119.3 .
C24A C2 H2 119.3 .
N2 C3 C4 101.9(3) .
N2 C3 H3A 111.4 .
C4 C3 H3A 111.4 .
N2 C3 H3B 111.4 .
C4 C3 H3B 111.4 .
H3A C3 H3B 109.3 .
N5 C4 C3 100.7(3) .
N5 C4 H4A 111.6 .
C3 C4 H4A 111.6 .
N5 C4 H4B 111.6 .
C3 C4 H4B 111.6 .
H4A C4 H4B 109.4 .
C1 N5 C51 128.2(3) .
C1 N5 C4 113.3(3) .
C51 N5 C4 118.3(3) .
C52 C51 C58A 121.8(4) .
C52 C51 N5 119.4(4) .
C58A C51 N5 118.2(3) .
C51 C52 N521 120.8(4) .
C51 C52 C53 117.7(4) .
N521 C52 C53 121.5(4) .
C52 N521 C526 115.4(4) .
C52 N521 C522 114.5(4) .
C526 N521 C522 110.3(3) .
N521 C522 C523 110.2(4) .
N521 C522 H52A 109.6 .
C523 C522 H52A 109.6 .
N521 C522 H52B 109.6 .
C523 C522 H52B 109.6 .
H52A C522 H52B 108.1 .
C524 C523 C522 109.8(5) .
C524 C523 H52C 109.7 .
C522 C523 H52C 109.7 .
C524 C523 H52D 109.7 .
C522 C523 H52D 109.7 .
H52C C523 H52D 108.2 .
C523 C524 C525 109.3(4) .
C523 C524 H52E 109.8 .
C525 C524 H52E 109.8 .
C523 C524 H52F 109.8 .
C525 C524 H52F 109.8 .
H52E C524 H52F 108.3 .
C526 C525 C524 112.3(4) .
C526 C525 H52G 109.2 .
C524 C525 H52G 109.2 .
C526 C525 H52H 109.2 .
C524 C525 H52H 109.2 .
H52G C525 H52H 107.9 .
N521 C526 C525 110.0(4) .
N521 C526 H52I 109.7 .
C525 C526 H52I 109.7 .
N521 C526 H52J 109.7 .
C525 C526 H52J 109.7 .
H52I C526 H52J 108.2 .
C54 C53 C52 121.6(4) .
C54 C53 H53 119.2 .
C52 C53 H53 119.2 .
C53 C54 C54A 121.4(4) .
C53 C54 H54 119.3 .
C54A C54 H54 119.3 .
C54 C54A C58A 118.9(4) .
C54 C54A C55 122.5(4) .
C58A C54A C55 118.5(5) .
C56 C55 C54A 121.2(5) .
C56 C55 H55 119.4 .
C54A C55 H55 119.4 .
C55 C56 C57 119.8(5) .
C55 C56 H56 120.1 .
C57 C56 H56 120.1 .
C58 C57 C56 121.1(5) .
C58 C57 H57 119.5 .
C56 C57 H57 119.5 .
C57 C58 C58A 120.7(4) .
C57 C58 H58 119.7 .
C58A C58 H58 119.7 .
C58 C58A C54A 118.6(4) .
C58 C58A C51 122.9(4) .
C54A C58A C51 118.4(4) .
C121 P1 C111 101.07(16) .
C121 P1 C131 113.2(4) .
C111 P1 C131 105.6(4) .
C121 P1 C141 99.2(4) .
C111 P1 C141 102.8(4) .
C121 P1 Ru1 115.86(11) .
C111 P1 Ru1 110.12(12) .
C131 P1 Ru1 110.1(3) .
C141 P1 Ru1 124.6(4) .
C116 C111 C112 109.0(3) .
C116 C111 P1 113.4(3) .
C112 C111 P1 114.7(3) .
C116 C111 H111 106.4 .
C112 C111 H111 106.4 .
P1 C111 H111 106.4 .
C113 C112 C111 109.2(3) .
C113 C112 H11A 109.8 .
C111 C112 H11A 109.8 .
C113 C112 H11B 109.8 .
C111 C112 H11B 109.8 .
H11A C112 H11B 108.3 .
C114 C113 C112 111.3(4) .
C114 C113 H11C 109.4 .
C112 C113 H11C 109.4 .
C114 C113 H11D 109.4 .
C112 C113 H11D 109.4 .
H11C C113 H11D 108 .
C115 C114 C113 112.3(4) .
C115 C114 H11E 109.1 .
C113 C114 H11E 109.1 .
C115 C114 H11F 109.1 .
C113 C114 H11F 109.1 .
H11E C114 H11F 107.9 .
C114 C115 C116 111.9(4) .
C114 C115 H11G 109.2 .
C116 C115 H11G 109.2 .
C114 C115 H11H 109.2 .
C116 C115 H11H 109.2 .
H11G C115 H11H 107.9 .
C115 C116 C111 109.5(3) .
C115 C116 H11I 109.8 .
C111 C116 H11I 109.8 .
C115 C116 H11J 109.8 .
C111 C116 H11J 109.8 .
H11I C116 H11J 108.2 .
C122 C121 C126 109.3(3) .
C122 C121 P1 114.5(2) .
C126 C121 P1 116.8(3) .
C122 C121 H121 105 .
C126 C121 H121 105 .
P1 C121 H121 105 .
C123 C122 C121 110.1(3) .
C123 C122 H12A 109.7 .
C121 C122 H12A 109.7 .
C123 C122 H12B 109.7 .
C121 C122 H12B 109.7 .
H12A C122 H12B 108.2 .
C124 C123 C122 111.6(3) .
C124 C123 H12C 109.3 .
C122 C123 H12C 109.3 .
C124 C123 H12D 109.3 .
C122 C123 H12D 109.3 .
H12C C123 H12D 108 .
C123 C124 C125 111.1(3) .
C123 C124 H12E 109.4 .
C125 C124 H12E 109.4 .
C123 C124 H12F 109.4 .
C125 C124 H12F 109.4 .
H12E C124 H12F 108 .
C124 C125 C126 111.8(4) .
C124 C125 H12G 109.3 .
C126 C125 H12G 109.3 .
C124 C125 H12H 109.3 .
C126 C125 H12H 109.3 .
H12G C125 H12H 107.9 .
C125 C126 C121 111.1(3) .
C125 C126 H12I 109.4 .
C121 C126 H12I 109.4 .
C125 C126 H12J 109.4 .
C121 C126 H12J 109.4 .
H12I C126 H12J 108 .
C132 C131 C136 108.8(10) .
C132 C131 P1 115.1(8) .
C136 C131 P1 112.6(9) .
C132 C131 H131 106.6 .
C136 C131 H131 106.6 .
P1 C131 H131 106.6 .
C131 C132 C133 109.6(11) .
C131 C132 H13A 109.7 .
C133 C132 H13A 109.7 .
C131 C132 H13B 109.7 .
C133 C132 H13B 109.7 .
H13A C132 H13B 108.2 .
C134 C133 C132 111.7(14) .
C134 C133 H13C 109.3 .
C132 C133 H13C 109.3 .
C134 C133 H13D 109.3 .
C132 C133 H13D 109.3 .
H13C C133 H13D 107.9 .
C135 C134 C133 111.2(12) .
C135 C134 H13E 109.4 .
C133 C134 H13E 109.4 .
C135 C134 H13F 109.4 .
C133 C134 H13F 109.4 .
H13E C134 H13F 108 .
C134 C135 C136 111.1(12) .
C134 C135 H13G 109.4 .
C136 C135 H13G 109.4 .
C134 C135 H13H 109.4 .
C136 C135 H13H 109.4 .
H13G C135 H13H 108 .
C135 C136 C131 110.2(12) .
C135 C136 H13I 109.6 .
C131 C136 H13I 109.6 .
C135 C136 H13J 109.6 .
C131 C136 H13J 109.6 .
H13I C136 H13J 108.1 .
C142 C141 C146 110.0(10) .
C142 C141 P1 117.3(8) .
C146 C141 P1 110.5(9) .
C142 C141 H141 106.1 .
C146 C141 H141 106.1 .
P1 C141 H141 106.1 .
C141 C142 C143 111.0(11) .
C141 C142 H14A 109.4 .
C143 C142 H14A 109.4 .
C141 C142 H14B 109.4 .
C143 C142 H14B 109.4 .
H14A C142 H14B 108 .
C144 C143 C142 111.5(13) .
C144 C143 H14C 109.3 .
C142 C143 H14C 109.3 .
C144 C143 H14D 109.3 .
C142 C143 H14D 109.3 .
H14C C143 H14D 108 .
C145 C144 C143 111.4(12) .
C145 C144 H14E 109.4 .
C143 C144 H14E 109.4 .
C145 C144 H14F 109.4 .
C143 C144 H14F 109.4 .
H14E C144 H14F 108 .
C144 C145 C146 113.0(12) .
C144 C145 H14G 109 .
C146 C145 H14G 109 .
C144 C145 H14H 109 .
C146 C145 H14H 109 .
H14G C145 H14H 107.8 .
C145 C146 C141 110.6(12) .
C145 C146 H14I 109.5 .
C141 C146 H14I 109.5 .
C145 C146 H14J 109.5 .
C141 C146 H14J 109.5 .
H14I C146 H14J 108.1 .
C101 C100 Ru1 132.4(7) .
C101 C100 H100 113.8 .
Ru1 C100 H100 113.8 .
C102 C101 C106 118.8(7) .
C102 C101 C100 127.8(7) .
C106 C101 C100 113.3(8) .
C101 C102 C103 121.0(8) .
C101 C102 H102 119.5 .
C103 C102 H102 119.5 .
C104 C103 C102 119.9(9) .
C104 C103 H103 120 .
C102 C103 H103 120 .
C103 C103 H103 52.6 2_666
C105 C104 C103 120.0(9) .
C105 C104 H104 120 .
C103 C104 H104 120 .
C104 C105 C106 121.5(11) .
C104 C105 H105 119.2 .
C106 C105 H105 119.2 .
C105 C106 C101 118.5(9) .
C105 C106 H106 120.7 .
C101 C106 H106 120.7 .
C201 C200 Ru1 143.3(11) .
C201 C200 H200 108.3 .
Ru1 C200 H200 108.3 .
C200 C201 C206 118.1(10) .
C200 C201 C202 123.1(10) .
C206 C201 C202 118.8(10) .
C201 C202 C203 121.8(10) .
C201 C202 H202 119.1 .
C203 C202 H202 119.1 .
C204 C203 C202 116.6(10) .
C204 C203 H203 121.7 .
C202 C203 H203 121.7 .
C203 C204 C205 122.9(10) .
C203 C204 H204 118.6 .
C205 C204 H204 118.6 .
C204 C205 C206 118.9(11) .
C204 C205 H205 120.6 .
C206 C205 H205 120.6 .
C205 C206 C201 120.8(11) .
C205 C206 H206 119.6 .
C201 C206 H206 119.6 .
Cl11 C10 Cl12 111.2(3) .
Cl11 C10 H10A 109.4 .
Cl12 C10 H10A 109.4 .
Cl11 C10 H10B 109.4 .
Cl12 C10 H10B 109.4 .
H10A C10 H10B 108 .
Cl22 C20 Cl21 112.9(6) .
Cl22 C20 H20A 109 .
Cl21 C20 H20A 109 .
Cl22 C20 H20B 109 .
Cl21 C20 H20B 109 .
H20A C20 H20B 107.8 .
Cl32 C30 Cl31 106.7(10) .
Cl32 C30 H30A 110.4 .
Cl31 C30 H30A 110.4 .
Cl32 C30 H30B 110.4 .
Cl31 C30 H30B 110.4 .
H30A C30 H30B 108.6 .

loop_
_geom_bond_atom_site_label_1
_geom_bond_atom_site_label_2
_geom_bond_distance
Ru1 C100 1.819(9)
Ru1 C200 1.877(11)
Ru1 C1 2.086(3)
Ru1 Cl2 2.3822(9)
Ru1 Cl1 2.3882(9)
Ru1 P1 2.4371(9)
C1 N5 1.348(4)
C1 N2 1.359(4)
N2 C21 1.420(5)
N2 C3 1.477(4)
C21 C22 1.391(5)
C21 C28A 1.417(5)
C22 N221 1.404(5)
C22 C23 1.422(6)
N221 C226 1.460(6)
N221 C222 1.469(5)
C222 C223 1.513(8)
C222 H22A 0.99
C222 H22B 0.99
C223 C224 1.508(9)
C223 H22C 0.99
C223 H22D 0.99
C224 C225 1.542(7)
C224 H22E 0.99
C224 H22F 0.99
C225 C226 1.511(7)
C225 H22G 0.99
C225 H22H 0.99
C226 H22I 0.99
C226 H22J 0.99
C23 C2 1.348(7)
C23 H23 0.95
C24A C2 1.409(7)
C24A C25 1.413(7)
C24A C28A 1.423(5)
C25 C26 1.347(8)
C25 H25 0.95
C26 C27 1.405(7)
C26 H26 0.95
C27 C28 1.369(6)
C27 H27 0.95
C28 C28A 1.413(6)
C28 H28 0.95
C2 H2 0.95
C3 C4 1.507(5)
C3 H3A 0.99
C3 H3B 0.99
C4 N5 1.476(5)
C4 H4A 0.99
C4 H4B 0.99
N5 C51 1.430(5)
C51 C52 1.381(6)
C51 C58A 1.428(6)
C52 N521 1.425(6)
C52 C53 1.428(6)
N521 C526 1.464(5)
N521 C522 1.465(6)
C522 C523 1.530(8)
C522 H52A 0.99
C522 H52B 0.99
C523 C524 1.526(7)
C523 H52C 0.99
C523 H52D 0.99
C524 C525 1.532(7)
C524 H52E 0.99
C524 H52F 0.99
C525 C526 1.505(8)
C525 H52G 0.99
C525 H52H 0.99
C526 H52I 0.99
C526 H52J 0.99
C53 C54 1.356(8)
C53 H53 0.95
C54 C54A 1.402(7)
C54 H54 0.95
C54A C58A 1.422(6)
C54A C55 1.427(7)
C55 C56 1.363(9)
C55 H55 0.95
C56 C57 1.394(8)
C56 H56 0.95
C57 C58 1.372(6)
C57 H57 0.95
C58 C58A 1.414(6)
C58 H58 0.95
P1 C121 1.855(4)
P1 C111 1.858(4)
P1 C131 1.876(14)
P1 C141 1.885(13)
C111 C116 1.537(5)
C111 C112 1.541(5)
C111 H111 1
C112 C113 1.532(5)
C112 H11A 0.99
C112 H11B 0.99
C113 C114 1.524(7)
C113 H11C 0.99
C113 H11D 0.99
C114 C115 1.521(6)
C114 H11E 0.99
C114 H11F 0.99
C115 C116 1.531(5)
C115 H11G 0.99
C115 H11H 0.99
C116 H11I 0.99
C116 H11J 0.99
C121 C122 1.530(5)
C121 C126 1.533(5)
C121 H121 1
C122 C123 1.530(5)
C122 H12A 0.99
C122 H12B 0.99
C123 C124 1.520(6)
C123 H12C 0.99
C123 H12D 0.99
C124 C125 1.522(6)
C124 H12E 0.99
C124 H12F 0.99
C125 C126 1.528(6)
C125 H12G 0.99
C125 H12H 0.99
C126 H12I 0.99
C126 H12J 0.99
C131 C132 1.527(11)
C131 C136 1.534(12)
C131 H131 1
C132 C133 1.540(14)
C132 H13A 0.99
C132 H13B 0.99
C133 C134 1.517(14)
C133 H13C 0.99
C133 H13D 0.99
C134 C135 1.513(13)
C134 H13E 0.99
C134 H13F 0.99
C135 C136 1.530(12)
C135 H13G 0.99
C135 H13H 0.99
C136 H13I 0.99
C136 H13J 0.99
C141 C142 1.514(11)
C141 C146 1.525(12)
C141 H141 1
C142 C143 1.536(14)
C142 H14A 0.99
C142 H14B 0.99
C143 C144 1.515(14)
C143 H14C 0.99
C143 H14D 0.99
C144 C145 1.511(13)
C144 H14E 0.99
C144 H14F 0.99
C145 C146 1.519(13)
C145 H14G 0.99
C145 H14H 0.99
C146 H14I 0.99
C146 H14J 0.99
C100 C101 1.503(11)
C100 H100 0.95
C101 C102 1.349(11)
C101 C106 1.429(10)
C102 C103 1.396(10)
C102 H102 0.95
C103 C104 1.376(12)
C103 H103 0.95
C104 C105 1.343(14)
C104 H104 0.95
C105 C106 1.390(12)
C105 H105 0.95
C106 H106 0.95
C200 C201 1.391(15)
C200 H200 0.95
C201 C206 1.395(8)
C201 C202 1.396(8)
C202 C203 1.416(8)
C202 H202 0.95
C203 C204 1.388(8)
C203 H203 0.95
C204 C205 1.390(9)
C204 H204 0.95
C205 C206 1.391(8)
C205 H205 0.95
C206 H206 0.95
Cl11 C10 1.747(5)
Cl12 C10 1.761(5)
C10 H10A 0.99
C10 H10B 0.99
Cl21 C20 1.842(7)
Cl22 C20 1.660(7)
C20 H20A 0.99
C20 H20B 0.99
Cl31 C30 1.784(8)
Cl32 C30 1.734(8)
C30 H30A 0.99
C30 H30B 0.99
